data_4074065
loop_
_publ_author_name
'Vela, Javier'
'Lief, Graham R.'
'Shen, Zhongliang'
'Jordan, Richard F.'

_publ_section_title
;
 Ethylene Polymerization by Palladium Alkyl Complexes Containing
 Bis(aryl)phosphino-toluenesulfonate Ligands
;
_journal_issue 26
_journal_name_full Organometallics
_journal_page_first 6624
_journal_paper_doi 10.1021/om700869c
_journal_volume 26
_journal_year 2007
_chemical_formula_moiety 'C25 H30 O5 P Pd S Si, C H2 Cl2'
_chemical_formula_sum 'C26 H32 Cl2 O5 P Pd S Si'
_chemical_formula_weight 692.94
_chemical_melting_point 463
_chemical_name_common DOMPTS[PdCH2SiMe3]
_chemical_name_systematic
; 
 ? 
;
_space_group_IT_number 15
_symmetry_cell_setting monoclinic
_symmetry_space_group_name_Hall '-C 2yc'
_symmetry_space_group_name_H-M 'C 1 2/c 1'
_atom_sites_solution_hydrogens geom
_atom_sites_solution_primary direct
_atom_sites_solution_secondary difmap
_audit_creation_method SHELXL-97
_cell_angle_alpha 90.00
_cell_angle_beta 100.44(3)
_cell_angle_gamma 90.00
_cell_formula_units_Z 8
_cell_length_a 21.021(4)
_cell_length_b 23.794(5)
_cell_length_c 12.759(3)
_cell_measurement_reflns_used 30249
_cell_measurement_temperature 100(2)
_cell_measurement_theta_max 25.03
_cell_measurement_theta_min 1.71
_cell_volume 6276(2)
_computing_structure_refinement 'SHELXL-97 (Sheldrick, 1997)'
_computing_structure_solution 'SHELXS-97 (Sheldrick, 1990)'
_diffrn_ambient_temperature 100(2)
_diffrn_measured_fraction_theta_full 1.000
_diffrn_measured_fraction_theta_max 1.000
_diffrn_radiation_monochromator graphite
_diffrn_radiation_source 'fine-focus sealed tube'
_diffrn_radiation_type MoK\a
_diffrn_radiation_wavelength 0.71073
_diffrn_reflns_av_R_equivalents 0.0263
_diffrn_reflns_av_sigmaI/netI 0.0213
_diffrn_reflns_limit_h_max 25
_diffrn_reflns_limit_h_min -25
_diffrn_reflns_limit_k_max 28
_diffrn_reflns_limit_k_min -28
_diffrn_reflns_limit_l_max 15
_diffrn_reflns_limit_l_min -15
_diffrn_reflns_number 30249
_diffrn_reflns_theta_full 25.03
_diffrn_reflns_theta_max 25.03
_diffrn_reflns_theta_min 1.71
_exptl_absorpt_coefficient_mu 0.950
_exptl_absorpt_correction_T_max 0.89
_exptl_absorpt_correction_T_min 0.818
_exptl_absorpt_correction_type multi-scan
_exptl_absorpt_process_details
; 
Blessing,R. H. Acta Cryst. 1995, A51, 33-38 
;
_exptl_crystal_colour colorless
_exptl_crystal_density_diffrn 1.467
_exptl_crystal_density_meas ?
_exptl_crystal_density_method 'not measured'
_exptl_crystal_description Prism
_exptl_crystal_F_000 2824
_exptl_crystal_size_max 0.35
_exptl_crystal_size_mid 0.12
_exptl_crystal_size_min 0.12
_refine_diff_density_max 1.262
_refine_diff_density_min -1.288
_refine_diff_density_rms 0.088
_refine_ls_extinction_method none
_refine_ls_goodness_of_fit_ref 1.082
_refine_ls_hydrogen_treatment mixed
_refine_ls_matrix_type full
_refine_ls_number_parameters 351
_refine_ls_number_reflns 5544
_refine_ls_number_restraints 0
_refine_ls_restrained_S_all 1.082
_refine_ls_R_factor_all 0.0374
_refine_ls_R_factor_gt 0.0361
_refine_ls_shift/su_max 0.001
_refine_ls_shift/su_mean 0.000
_refine_ls_structure_factor_coef Fsqd
_refine_ls_weighting_details 'calc w=1/[\s^2^(Fo^2^)+(0.0379P)^2^+30.7750P] where P=(Fo^2^+2Fc^2^)/3'
_refine_ls_weighting_scheme calc
_refine_ls_wR_factor_gt 0.0871
_refine_ls_wR_factor_ref 0.0881
_reflns_number_gt 5376
_reflns_number_total 5544
_reflns_threshold_expression >2sigma(I)
_cod_data_source_file om700869c-file005.cif
_cod_data_source_block gram02a
_cod_depositor_comments
;
The following automatic conversions were performed:

'_symmetry_cell_setting' value 'Monoclinic' changed to 'monoclinic'
according to /home/saulius/struct/CIF-dictionaries/cif_core.dic
dictionary named 'cif_core.dic' version 2.4.1 from 2010-06-29.

Automatic conversion script
Id: cif_fix_values 1715 2011-07-08 13:25:40Z adriana 

The following automatic conversions were performed:

'_exptl_crystal_density_meas' value 'not measured' was changed to '?'
- the value is perceived as not measured.

Automatic conversion script
Id: cif_fix_values 3008 2015-01-20 13:52:24Z robertas 
;
_cod_original_sg_symbol_H-M C2/c
_cod_database_code 4074065

loop_
_symmetry_equiv_pos_as_xyz
'x, y, z'
'-x, y, -z+1/2'
'x+1/2, y+1/2, z'
'-x+1/2, y+1/2, -z+1/2'
'-x, -y, -z'
'x, -y, z-1/2'
'-x+1/2, -y+1/2, -z'
'x+1/2, -y+1/2, z-1/2'

loop_
_atom_site_label
_atom_site_type_symbol
_atom_site_fract_x
_atom_site_fract_y
_atom_site_fract_z
_atom_site_U_iso_or_equiv
_atom_site_adp_type
_atom_site_occupancy
_atom_site_symmetry_multiplicity
_atom_site_calc_flag
_atom_site_refinement_flags
C1 C 0.37212(15) 0.36836(13) 0.0014(2) 0.0176(6) Uani 1 1 d .
H1 H 0.3549 0.4018 0.0258 0.021 Uiso 1 1 calc R
C2 C 0.5053(2) 0.4148(3) 0.0852(6) 0.097(3) Uani 1 1 d .
H2A H 0.5517 0.4098 0.0872 0.146 Uiso 1 1 calc R
H2B H 0.4967 0.4164 0.1582 0.146 Uiso 1 1 calc R
H2C H 0.4910 0.4499 0.0481 0.146 Uiso 1 1 calc R
C3 C 0.48672(18) 0.3515(2) -0.1170(3) 0.0393(10) Uani 1 1 d .
H3A H 0.5329 0.3421 -0.1063 0.059 Uiso 1 1 calc R
H3B H 0.4794 0.3880 -0.1527 0.059 Uiso 1 1 calc R
H3C H 0.4618 0.3225 -0.1612 0.059 Uiso 1 1 calc R
C4 C 0.4852(2) 0.2896(3) 0.0888(5) 0.082(2) Uani 1 1 d .
H4A H 0.4674 0.2571 0.0464 0.123 Uiso 1 1 calc R
H4B H 0.4689 0.2902 0.1560 0.123 Uiso 1 1 calc R
H4C H 0.5325 0.2871 0.1038 0.123 Uiso 1 1 calc R
C5 C 0.33612(15) 0.19553(13) 0.2411(2) 0.0156(6) Uani 1 1 d .
C6 C 0.40286(16) 0.18826(14) 0.2677(3) 0.0200(7) Uani 1 1 d .
H6 H 0.4309 0.2154 0.2459 0.024 Uiso 1 1 calc R
C7 C 0.42853(16) 0.14214(14) 0.3252(3) 0.0230(7) Uani 1 1 d .
H7 H 0.4741 0.1373 0.3413 0.028 Uiso 1 1 calc R
C8 C 0.38844(16) 0.10240(14) 0.3599(3) 0.0229(7) Uani 1 1 d .
C9 C 0.32230(16) 0.11002(14) 0.3326(3) 0.0201(7) Uani 1 1 d .
H9 H 0.2946 0.0831 0.3561 0.024 Uiso 1 1 calc R
C10 C 0.29428(15) 0.15560(13) 0.2719(2) 0.0162(6) Uani 1 1 d .
C11 C 0.41589(19) 0.05271(17) 0.4261(3) 0.0390(10) Uani 1 1 d .
H11A H 0.4206 0.0621 0.5018 0.058 Uiso 1 1 calc R
H11B H 0.4583 0.0431 0.4095 0.058 Uiso 1 1 calc R
H11C H 0.3867 0.0205 0.4099 0.058 Uiso 1 1 calc R
C12 C 0.17979(15) 0.08575(13) 0.2517(2) 0.0175(6) Uani 1 1 d .
C13 C 0.13502(16) 0.07562(14) 0.3178(3) 0.0225(7) Uani 1 1 d .
H13 H 0.1198 0.1060 0.3548 0.027 Uiso 1 1 calc R
C14 C 0.11239(17) 0.02181(15) 0.3304(3) 0.0279(8) Uani 1 1 d .
H14 H 0.0822 0.0154 0.3763 0.034 Uiso 1 1 calc R
C15 C 0.13368(18) -0.02213(15) 0.2766(3) 0.0279(8) Uani 1 1 d .
H15 H 0.1179 -0.0590 0.2851 0.034 Uiso 1 1 calc R
C16 C 0.17804(17) -0.01335(14) 0.2098(3) 0.0263(8) Uani 1 1 d .
H16 H 0.1925 -0.0440 0.1727 0.032 Uiso 1 1 calc R
C17 C 0.20111(16) 0.04039(14) 0.1976(3) 0.0207(7) Uani 1 1 d .
C18 C 0.2686(2) 0.00777(17) 0.0788(4) 0.0464(11) Uani 1 1 d .
H18A H 0.2909 -0.0197 0.1299 0.070 Uiso 1 1 calc R
H18B H 0.2987 0.0223 0.0351 0.070 Uiso 1 1 calc R
H18C H 0.2319 -0.0104 0.0329 0.070 Uiso 1 1 calc R
C19 C 0.17152(15) 0.20175(13) 0.3193(2) 0.0169(6) Uani 1 1 d .
C20 C 0.12767(16) 0.24293(14) 0.2761(3) 0.0201(7) Uani 1 1 d .
H20 H 0.1175 0.2471 0.2009 0.024 Uiso 1 1 calc R
C21 C 0.09839(17) 0.27808(14) 0.3399(3) 0.0240(7) Uani 1 1 d .
H21 H 0.0685 0.3060 0.3091 0.029 Uiso 1 1 calc R
C22 C 0.11361(17) 0.27160(14) 0.4496(3) 0.0251(7) Uani 1 1 d .
H22 H 0.0937 0.2954 0.4940 0.030 Uiso 1 1 calc R
C23 C 0.15685(16) 0.23150(14) 0.4954(3) 0.0223(7) Uani 1 1 d .
H23 H 0.1663 0.2276 0.5708 0.027 Uiso 1 1 calc R
C24 C 0.18685(16) 0.19649(13) 0.4313(3) 0.0187(7) Uani 1 1 d .
C25 C 0.24795(17) 0.15131(15) 0.5830(3) 0.0249(7) Uani 1 1 d .
H25A H 0.2640 0.1877 0.6125 0.037 Uiso 1 1 calc R
H25B H 0.2821 0.1230 0.6006 0.037 Uiso 1 1 calc R
H25C H 0.2103 0.1402 0.6136 0.037 Uiso 1 1 calc R
C26 C 0.1599(3) 0.3653(2) 0.0468(4) 0.0691(18) Uani 1 1 d .
H26A H 0.1823 0.3285 0.0530 0.083 Uiso 1 1 calc R
H26B H 0.1632 0.3816 -0.0234 0.083 Uiso 1 1 calc R
Cl1 Cl 0.19767(10) 0.41010(6) 0.14834(11) 0.0850(6) Uani 1 1 d .
Cl2 Cl 0.09204(19) 0.39066(19) -0.0117(5) 0.114(3) Uani 0.516(8) 1 d P
Cl3 Cl 0.0681(2) 0.3539(3) 0.0552(3) 0.098(2) Uani 0.485(8) 1 d P
O1 O 0.33561(10) 0.25266(9) 0.07006(17) 0.0185(5) Uani 1 1 d .
O2 O 0.34408(11) 0.30413(9) 0.23717(17) 0.0196(5) Uani 1 1 d .
O3 O 0.24186(10) 0.26363(9) 0.15521(17) 0.0171(5) Uani 1 1 d .
O4 O 0.24552(11) 0.05301(9) 0.13504(19) 0.0240(5) Uani 1 1 d .
O5 O 0.22968(11) 0.15575(9) 0.46962(17) 0.0210(5) Uani 1 1 d .
P1 P 0.20585(4) 0.15659(3) 0.22823(6) 0.01420(17) Uani 1 1 d .
Pd1 Pd 0.316331(11) 0.304568(9) -0.069239(17) 0.01311(9) Uani 1 1 d .
S1 S 0.31270(4) 0.25954(3) 0.17163(6) 0.01468(16) Uani 1 1 d .
Si1 Si 0.46044(4) 0.35482(4) 0.01357(7) 0.0198(2) Uani 1 1 d .

loop_
_atom_site_aniso_label
_atom_site_aniso_U_11
_atom_site_aniso_U_22
_atom_site_aniso_U_33
_atom_site_aniso_U_23
_atom_site_aniso_U_13
_atom_site_aniso_U_12
C1 0.0151(15) 0.0172(15) 0.0202(16) -0.0050(13) 0.0022(12) -0.0025(12)
C2 0.024(2) 0.136(6) 0.136(6) -0.107(5) 0.026(3) -0.028(3)
C3 0.0216(19) 0.075(3) 0.0227(19) 0.0007(19) 0.0072(15) -0.0029(19)
C4 0.024(2) 0.115(5) 0.112(5) 0.089(4) 0.025(3) 0.026(3)
C5 0.0191(16) 0.0176(15) 0.0095(14) -0.0010(12) 0.0011(12) 0.0001(12)
C6 0.0180(16) 0.0234(17) 0.0181(16) -0.0006(13) 0.0016(13) -0.0035(13)
C7 0.0163(16) 0.0288(18) 0.0237(17) -0.0002(14) 0.0026(13) 0.0007(14)
C8 0.0229(17) 0.0237(17) 0.0202(17) 0.0000(14) -0.0010(13) 0.0019(14)
C9 0.0220(17) 0.0194(16) 0.0190(16) 0.0014(13) 0.0042(13) -0.0024(13)
C10 0.0168(15) 0.0203(16) 0.0113(14) -0.0027(12) 0.0020(12) 0.0005(12)
C11 0.029(2) 0.034(2) 0.050(3) 0.0182(19) -0.0019(18) 0.0053(17)
C12 0.0162(15) 0.0184(16) 0.0171(16) 0.0024(12) 0.0009(12) -0.0018(12)
C13 0.0222(17) 0.0226(17) 0.0221(17) 0.0014(14) 0.0026(13) -0.0029(14)
C14 0.0268(19) 0.0293(19) 0.0284(19) 0.0067(15) 0.0068(15) -0.0079(15)
C15 0.0311(19) 0.0214(17) 0.0285(19) 0.0078(15) -0.0021(15) -0.0082(15)
C16 0.0311(19) 0.0175(17) 0.0286(19) -0.0002(14) 0.0013(15) -0.0010(14)
C17 0.0204(16) 0.0211(17) 0.0192(16) 0.0025(13) 0.0000(13) 0.0004(13)
C18 0.061(3) 0.028(2) 0.060(3) -0.009(2) 0.037(2) 0.004(2)
C19 0.0202(16) 0.0171(16) 0.0144(15) -0.0007(12) 0.0057(12) -0.0037(12)
C20 0.0234(17) 0.0221(17) 0.0156(16) 0.0004(13) 0.0053(13) -0.0027(13)
C21 0.0236(17) 0.0237(18) 0.0258(18) 0.0007(14) 0.0071(14) 0.0041(14)
C22 0.0300(19) 0.0232(17) 0.0248(18) -0.0050(14) 0.0125(15) -0.0007(15)
C23 0.0295(18) 0.0215(17) 0.0169(16) -0.0028(13) 0.0068(14) -0.0068(14)
C24 0.0196(16) 0.0184(16) 0.0180(16) 0.0012(13) 0.0029(13) -0.0057(13)
C25 0.0332(19) 0.0256(18) 0.0147(16) 0.0025(14) 0.0008(14) -0.0027(15)
C26 0.099(4) 0.034(3) 0.056(3) -0.017(2) -0.034(3) 0.024(3)
Cl1 0.1463(16) 0.0425(7) 0.0470(7) -0.0106(6) -0.0337(9) 0.0044(8)
Cl2 0.063(2) 0.077(3) 0.167(6) -0.066(3) -0.072(3) 0.035(2)
Cl3 0.066(2) 0.138(5) 0.076(3) 0.002(3) -0.0232(18) 0.034(3)
O1 0.0213(11) 0.0209(11) 0.0135(11) 0.0026(9) 0.0037(9) 0.0012(9)
O2 0.0212(12) 0.0209(12) 0.0161(11) -0.0013(9) 0.0016(9) -0.0053(9)
O3 0.0174(11) 0.0160(11) 0.0176(11) 0.0004(9) 0.0026(9) -0.0024(9)
O4 0.0279(13) 0.0192(12) 0.0270(13) -0.0019(10) 0.0105(10) 0.0026(10)
O5 0.0261(12) 0.0223(12) 0.0140(11) 0.0017(9) 0.0019(9) 0.0012(10)
P1 0.0151(4) 0.0154(4) 0.0123(4) 0.0003(3) 0.0030(3) -0.0014(3)
Pd1 0.01301(13) 0.01572(14) 0.01070(13) -0.00027(9) 0.00244(9) -0.00142(9)
S1 0.0158(4) 0.0168(4) 0.0110(4) 0.0001(3) 0.0014(3) -0.0023(3)
Si1 0.0152(4) 0.0285(5) 0.0155(4) -0.0021(4) 0.0025(3) -0.0028(4)

loop_
_atom_type_symbol
_atom_type_description
_atom_type_scat_dispersion_real
_atom_type_scat_dispersion_imag
_atom_type_scat_source
C C 0.0033 0.0016 'International Tables Vol C Tables 4.2.6.8 and 6.1.1.4'
Cl Cl 0.1484 0.1585 'International Tables Vol C Tables 4.2.6.8 and 6.1.1.4'
O O 0.0106 0.0060 'International Tables Vol C Tables 4.2.6.8 and 6.1.1.4'
P P 0.1023 0.0942 'International Tables Vol C Tables 4.2.6.8 and 6.1.1.4'
Pd Pd -0.9988 1.0072 'International Tables Vol C Tables 4.2.6.8 and 6.1.1.4'
S S 0.1246 0.1234 'International Tables Vol C Tables 4.2.6.8 and 6.1.1.4'
Si Si 0.0817 0.0704 'International Tables Vol C Tables 4.2.6.8 and 6.1.1.4'
H H 0.0000 0.0000 'International Tables Vol C Tables 4.2.6.8 and 6.1.1.4'

loop_
_geom_angle_atom_site_label_1
_geom_angle_atom_site_label_2
_geom_angle_atom_site_label_3
_geom_angle
_geom_angle_site_symmetry_1
_geom_angle_site_symmetry_3
Si1 C1 Pd1 113.29(16) . .
C6 C5 C10 120.3(3) . .
C6 C5 S1 113.7(2) . .
C10 C5 S1 126.0(2) . .
C7 C6 C5 120.7(3) . .
C6 C7 C8 120.7(3) . .
C9 C8 C7 118.0(3) . .
C9 C8 C11 120.7(3) . .
C7 C8 C11 121.3(3) . .
C8 C9 C10 123.0(3) . .
C5 C10 C9 117.3(3) . .
C5 C10 P1 123.9(2) . .
C9 C10 P1 118.6(2) . .
C13 C12 C17 118.5(3) . .
C13 C12 P1 121.2(3) . .
C17 C12 P1 120.1(2) . .
C14 C13 C12 120.9(3) . .
C15 C14 C13 119.8(3) . .
C14 C15 C16 120.6(3) . .
C17 C16 C15 119.7(3) . .
O4 C17 C16 124.0(3) . .
O4 C17 C12 115.6(3) . .
C16 C17 C12 120.4(3) . .
C20 C19 C24 118.5(3) . .
C20 C19 P1 118.3(2) . .
C24 C19 P1 123.2(2) . .
C21 C20 C19 121.7(3) . .
C20 C21 C22 118.7(3) . .
C23 C22 C21 121.4(3) . .
C22 C23 C24 119.9(3) . .
O5 C24 C23 123.9(3) . .
O5 C24 C19 116.4(3) . .
C23 C24 C19 119.7(3) . .
Cl1 C26 Cl3 111.1(3) . .
Cl2 Cl3 C26 53.7(3) . .
S1 O1 Pd1 128.60(13) . .
S1 O3 Pd1 118.66(12) . 7
C17 O4 C18 117.2(3) . .
C24 O5 C25 117.2(3) . .
C12 P1 C19 106.02(14) . .
C12 P1 C10 104.88(14) . .
C19 P1 C10 108.00(14) . .
C12 P1 Pd1 121.50(11) . 7
C19 P1 Pd1 107.31(11) . 7
C10 P1 Pd1 108.52(10) . 7
C1 Pd1 O1 93.20(11) . .
C1 Pd1 P1 95.97(9) . 7
O1 Pd1 P1 169.61(6) . 7
C1 Pd1 O3 176.37(10) . 7
O1 Pd1 O3 89.60(8) . 7
P1 Pd1 O3 81.05(6) 7 7
O2 S1 O3 112.41(13) . .
O2 S1 O1 113.97(13) . .
O3 S1 O1 111.53(13) . .
O2 S1 C5 106.55(14) . .
O3 S1 C5 107.96(14) . .
O1 S1 C5 103.74(13) . .
C4 Si1 C3 109.2(3) . .
C4 Si1 C2 108.6(4) . .
C3 Si1 C2 105.6(3) . .
C4 Si1 C1 111.80(18) . .
C3 Si1 C1 112.83(16) . .
C2 Si1 C1 108.50(19) . .

loop_
_geom_bond_atom_site_label_1
_geom_bond_atom_site_label_2
_geom_bond_distance
_geom_bond_site_symmetry_2
C1 Si1 1.863(3) .
C1 Pd1 2.027(3) .
C2 Si1 1.858(5) .
C3 Si1 1.849(4) .
C4 Si1 1.849(5) .
C5 C6 1.393(5) .
C5 C10 1.398(4) .
C5 S1 1.786(3) .
C6 C7 1.375(5) .
C7 C8 1.391(5) .
C8 C9 1.383(5) .
C8 C11 1.506(5) .
C9 C10 1.399(4) .
C10 P1 1.841(3) .
C12 C13 1.394(5) .
C12 C17 1.398(5) .
C12 P1 1.814(3) .
C13 C14 1.385(5) .
C14 C15 1.370(5) .
C15 C16 1.388(5) .
C16 C17 1.387(5) .
C17 O4 1.367(4) .
C18 O4 1.426(4) .
C19 C20 1.389(5) .
C19 C24 1.412(4) .
C19 P1 1.825(3) .
C20 C21 1.386(5) .
C21 C22 1.387(5) .
C22 C23 1.373(5) .
C23 C24 1.396(5) .
C24 O5 1.353(4) .
C25 O5 1.432(4) .
C26 Cl1 1.753(5) .
C26 Cl3 1.970(8) .
Cl2 Cl3 1.379(6) .
O1 S1 1.471(2) .
O1 Pd1 2.142(2) .
O2 S1 1.435(2) .
O3 S1 1.469(2) .
O3 Pd1 2.201(2) 7
P1 Pd1 2.2009(9) 7
Pd1 P1 2.2009(9) 7
Pd1 O3 2.201(2) 7

loop_
_geom_torsion_atom_site_label_1
_geom_torsion_atom_site_label_2
_geom_torsion_atom_site_label_3
_geom_torsion_atom_site_label_4
_geom_torsion
_geom_torsion_site_symmetry_1
_geom_torsion_site_symmetry_4
C10 C5 C6 C7 -0.6(5) . .
S1 C5 C6 C7 177.4(3) . .
C5 C6 C7 C8 -1.4(5) . .
C6 C7 C8 C9 1.6(5) . .
C6 C7 C8 C11 -177.9(3) . .
C7 C8 C9 C10 0.1(5) . .
C11 C8 C9 C10 179.6(3) . .
C6 C5 C10 C9 2.2(4) . .
S1 C5 C10 C9 -175.5(2) . .
C6 C5 C10 P1 -172.7(2) . .
S1 C5 C10 P1 9.7(4) . .
C8 C9 C10 C5 -2.0(5) . .
C8 C9 C10 P1 173.1(3) . .
C17 C12 C13 C14 0.4(5) . .
P1 C12 C13 C14 176.1(3) . .
C12 C13 C14 C15 -0.6(5) . .
C13 C14 C15 C16 0.3(5) . .
C14 C15 C16 C17 0.1(5) . .
C15 C16 C17 O4 178.9(3) . .
C15 C16 C17 C12 -0.2(5) . .
C13 C12 C17 O4 -179.3(3) . .
P1 C12 C17 O4 5.0(4) . .
C13 C12 C17 C16 0.0(5) . .
P1 C12 C17 C16 -175.7(3) . .
C24 C19 C20 C21 -0.8(5) . .
P1 C19 C20 C21 178.6(3) . .
C19 C20 C21 C22 0.0(5) . .
C20 C21 C22 C23 0.2(5) . .
C21 C22 C23 C24 0.5(5) . .
C22 C23 C24 O5 -179.6(3) . .
C22 C23 C24 C19 -1.3(5) . .
C20 C19 C24 O5 179.9(3) . .
P1 C19 C24 O5 0.6(4) . .
C20 C19 C24 C23 1.5(5) . .
P1 C19 C24 C23 -177.9(2) . .
Cl1 C26 Cl3 Cl2 99.0(4) . .
C16 C17 O4 C18 0.6(5) . .
C12 C17 O4 C18 179.8(3) . .
C23 C24 O5 C25 -4.2(4) . .
C19 C24 O5 C25 177.4(3) . .
C13 C12 P1 C19 7.8(3) . .
C17 C12 P1 C19 -176.6(3) . .
C13 C12 P1 C10 121.9(3) . .
C17 C12 P1 C10 -62.5(3) . .
C13 C12 P1 Pd1 -114.8(3) . 7
C17 C12 P1 Pd1 60.8(3) . 7
C20 C19 P1 C12 -117.6(3) . .
C24 C19 P1 C12 61.8(3) . .
C20 C19 P1 C10 130.5(3) . .
C24 C19 P1 C10 -50.2(3) . .
C20 C19 P1 Pd1 13.6(3) . 7
C24 C19 P1 Pd1 -167.0(2) . 7
C5 C10 P1 C12 161.1(3) . .
C9 C10 P1 C12 -13.7(3) . .
C5 C10 P1 C19 -86.2(3) . .
C9 C10 P1 C19 99.1(3) . .
C5 C10 P1 Pd1 29.8(3) . 7
C9 C10 P1 Pd1 -144.9(2) . 7
Si1 C1 Pd1 O1 75.66(16) . .
Si1 C1 Pd1 P1 -99.46(15) . 7
S1 O1 Pd1 C1 70.99(18) . .
S1 O1 Pd1 P1 -137.0(3) . 7
S1 O1 Pd1 O3 -111.33(17) . 7
Pd1 O3 S1 O2 -174.54(12) 7 .
Pd1 O3 S1 O1 56.04(17) 7 .
Pd1 O3 S1 C5 -57.31(17) 7 .
Pd1 O1 S1 O2 -73.9(2) . .
Pd1 O1 S1 O3 54.7(2) . .
Pd1 O1 S1 C5 170.68(16) . .
C6 C5 S1 O2 -55.2(3) . .
C10 C5 S1 O2 122.6(3) . .
C6 C5 S1 O3 -176.2(2) . .
C10 C5 S1 O3 1.6(3) . .
C6 C5 S1 O1 65.4(3) . .
C10 C5 S1 O1 -116.8(3) . .
Pd1 C1 Si1 C4 -57.5(3) . .
Pd1 C1 Si1 C3 66.1(2) . .
Pd1 C1 Si1 C2 -177.2(3) . .
